data_4064647
loop_
_publ_author_name
'Suzuki, Noriyuki'
'Ohara, Nozomu'
'Nishimura, Kosuke'
'Sakaguchi, Yoshio'
'Nanbu, Shinkoh'
'Fukui, Sohei'
'Nagao, Hirotaka'
'Masuyama, Yoshiro'

_publ_section_title
;
 Characterization of theEIsomer of Tetrasubstituted [5]Cumulene and
 Trapping of theZIsomer as a Zirconocene Complex
;
_journal_issue 13
_journal_name_full Organometallics
_journal_page_first 3544
_journal_paper_doi 10.1021/om2002427
_journal_volume 30
_journal_year 2011
_chemical_absolute_configuration 'CHOOSE rm ad rmad syn or unk'
_chemical_formula_moiety 'C36 H38 Zr'
_chemical_formula_sum 'C36 H38 Zr'
_chemical_formula_weight 561.92
_space_group_IT_number 43
_symmetry_cell_setting orthorhombic
_symmetry_Int_Tables_number 43
_symmetry_space_group_name_Hall 'F 2 -2d'
_symmetry_space_group_name_H-M 'F d d 2'
_atom_sites_solution_hydrogens geom
_atom_sites_solution_primary direct
_atom_sites_solution_secondary difmap
_cell_angle_alpha 90.0000
_cell_angle_beta 90.0000
_cell_angle_gamma 90.0000
_cell_formula_units_Z 8
_cell_length_a 52.948(16)
_cell_length_b 12.536(4)
_cell_length_c 8.677(3)
_cell_measurement_reflns_used 4638
_cell_measurement_temperature 90
_cell_measurement_theta_max 30.95
_cell_measurement_theta_min 3.08
_cell_volume 5759(3)
_computing_cell_refinement CrystalClear
_computing_data_collection 'CrystalClear (Rigaku/MSC Inc., 2005)'
_computing_data_reduction CrystalClear
_computing_molecular_graphics 'CrystalStructure 4.0'
_computing_publication_material 'CrystalStructure 4.0 (Rigaku, 2010)'
_computing_structure_refinement 'SHELXL97 (Sheldrick, 2008)'
_computing_structure_solution 'SIR2004 (Burla, et al., 2005)'
_diffrn_ambient_temperature 90
_diffrn_detector_area_resol_mean 7.314
_diffrn_measured_fraction_theta_full 0.985
_diffrn_measured_fraction_theta_max 0.985
_diffrn_measurement_device_type 'Rigaku Saturn70'
_diffrn_measurement_method \w
_diffrn_radiation_type 'Mo K\a'
_diffrn_radiation_wavelength 0.71070
_diffrn_reflns_av_R_equivalents 0.0472
_diffrn_reflns_limit_h_max 46
_diffrn_reflns_limit_h_min -73
_diffrn_reflns_limit_k_max 16
_diffrn_reflns_limit_k_min -17
_diffrn_reflns_limit_l_max 12
_diffrn_reflns_limit_l_min -6
_diffrn_reflns_number 5935
_diffrn_reflns_theta_full 30.00
_diffrn_reflns_theta_max 30.00
_diffrn_standards_number 0
_exptl_absorpt_coefficient_mu 0.404
_exptl_absorpt_correction_T_max 0.996
_exptl_absorpt_correction_T_min 0.656
_exptl_absorpt_correction_type multi-scan
_exptl_absorpt_process_details 'REQAB (Rigaku, 1998)'
_exptl_crystal_colour paleyellow
_exptl_crystal_density_diffrn 1.296
_exptl_crystal_density_method 'not measured'
_exptl_crystal_description platelet
_exptl_crystal_F_000 2352.00
_exptl_crystal_size_max 0.130
_exptl_crystal_size_mid 0.050
_exptl_crystal_size_min 0.010
_refine_diff_density_max 1.380
_refine_diff_density_min -1.210
_refine_ls_abs_structure_details 'Flack, H. D. (1983), Acta Cryst. A39, 876-881.  843 Friedel Pairs'
_refine_ls_abs_structure_Flack -0.01(7)
_refine_ls_extinction_coef 0.00001(15)
_refine_ls_extinction_method SHELXL
_refine_ls_goodness_of_fit_ref 1.042
_refine_ls_hydrogen_treatment constr
_refine_ls_number_parameters 170
_refine_ls_number_reflns 3046
_refine_ls_number_restraints 1
_refine_ls_R_factor_gt 0.0536
_refine_ls_shift/su_max 0.001
_refine_ls_structure_factor_coef Fsqd
_refine_ls_weighting_details 'w = 1/[\s^2^(Fo^2^)+(0.0000P)^2^+0.0000P] where P=(Fo^2^+2Fc^2^)/3'
_refine_ls_weighting_scheme calc
_refine_ls_wR_factor_ref 0.1376
_reflns_number_gt 2553
_reflns_number_total 3046
_reflns_threshold_expression F^2^>2.0\s(F^2^)
_cod_data_source_file om2002427_si_004.cif
_cod_data_source_block '_ns156'
_cod_database_code 4064647

loop_
_symmetry_equiv_pos_site_id
_symmetry_equiv_pos_as_xyz
1 +X,+Y,+Z
2 1/4-X,1/4+Y,1/4+Z
3 1/4+X,1/4-Y,1/4+Z
4 1/2-X,-Y,1/2+Z
5 +X,1/2+Y,1/2+Z
6 1/4-X,3/4+Y,3/4+Z
7 1/4+X,3/4-Y,3/4+Z
8 1/2-X,1/2-Y,+Z
9 1/2+X,+Y,1/2+Z
10 3/4-X,1/4+Y,3/4+Z
11 3/4+X,1/4-Y,3/4+Z
12 -X,-Y,+Z
13 1/2+X,1/2+Y,+Z
14 3/4-X,3/4+Y,1/4+Z
15 3/4+X,3/4-Y,1/4+Z
16 -X,1/2-Y,1/2+Z

loop_
_atom_site_label
_atom_site_type_symbol
_atom_site_fract_x
_atom_site_fract_y
_atom_site_fract_z
_atom_site_U_iso_or_equiv
_atom_site_adp_type
_atom_site_occupancy
_atom_site_symmetry_multiplicity
_atom_site_calc_flag
_atom_site_refinement_flags
Zr(1) Zr 0.0000 0.0000 0.16880(5) 0.01499(17) Uani 1.0 8 d .
C(1) C 0.03382(9) -0.0088(4) -0.0044(6) 0.0163(9) Uani 1.0 16 d .
C(2) C 0.01178(9) -0.0036(4) -0.0917(6) 0.0183(9) Uani 1.0 16 d .
C(3) C 0.05856(8) -0.0153(4) -0.0355(6) 0.0162(9) Uani 1.0 16 d .
C(4) C 0.07081(8) -0.0208(4) -0.1971(6) 0.0179(9) Uani 1.0 16 d .
C(5) C 0.09073(11) 0.0660(6) -0.2159(8) 0.0390(15) Uani 1.0 16 d .
C(6) C 0.05156(8) -0.0102(6) -0.3257(11) 0.0310(12) Uani 1.0 16 d .
C(7) C 0.08398(10) -0.1305(5) -0.2117(7) 0.0310(12) Uani 1.0 16 d .
C(8) C 0.07600(8) -0.0178(4) 0.1008(6) 0.0177(9) Uani 1.0 16 d .
C(9) C 0.08082(8) -0.1131(4) 0.1807(7) 0.0190(9) Uani 1.0 16 d .
C(10) C 0.09597(8) -0.1154(4) 0.3086(6) 0.0216(10) Uani 1.0 16 d .
C(11) C 0.10739(9) -0.0227(5) 0.3613(6) 0.0229(10) Uani 1.0 16 d .
C(12) C 0.10329(8) 0.0725(4) 0.2857(7) 0.0226(10) Uani 1.0 16 d .
C(13) C 0.08748(8) 0.0749(4) 0.1571(7) 0.0234(11) Uani 1.0 16 d .
C(14) C 0.02444(9) 0.1430(4) 0.3057(7) 0.0237(10) Uani 1.0 16 d .
C(15) C 0.00371(8) 0.1203(4) 0.4005(6) 0.0223(10) Uani 1.0 16 d .
C(16) C -0.01830(9) 0.1513(4) 0.3214(6) 0.0224(10) Uani 1.0 16 d .
C(17) C -0.01105(10) 0.1958(4) 0.1805(9) 0.0229(11) Uani 1.0 16 d .
C(18) C 0.01520(9) 0.1917(4) 0.1707(9) 0.0252(12) Uani 1.0 16 d .
H(5A) H 0.1041 0.0560 -0.1389 0.0468 Uiso 1.0 16 calc R
H(5B) H 0.0829 0.1361 -0.2015 0.0468 Uiso 1.0 16 calc R
H(5C) H 0.0981 0.0618 -0.3195 0.0468 Uiso 1.0 16 calc R
H(6A) H 0.0389 -0.0670 -0.3164 0.0372 Uiso 1.0 16 calc R
H(6B) H 0.0601 -0.0161 -0.4256 0.0372 Uiso 1.0 16 calc R
H(6C) H 0.0432 0.0594 -0.3184 0.0372 Uiso 1.0 16 calc R
H(7A) H 0.0964 -0.1384 -0.1289 0.0371 Uiso 1.0 16 calc R
H(7B) H 0.0925 -0.1352 -0.3118 0.0371 Uiso 1.0 16 calc R
H(7C) H 0.0713 -0.1874 -0.2037 0.0371 Uiso 1.0 16 calc R
H(9) H 0.0734 -0.1775 0.1452 0.0228 Uiso 1.0 16 calc R
H(10) H 0.0987 -0.1808 0.3615 0.0260 Uiso 1.0 16 calc R
H(11) H 0.1180 -0.0249 0.4494 0.0274 Uiso 1.0 16 calc R
H(12) H 0.1112 0.1360 0.3210 0.0272 Uiso 1.0 16 calc R
H(13) H 0.0844 0.1409 0.1067 0.0281 Uiso 1.0 16 calc R
H(14) H 0.0416 0.1283 0.3284 0.0285 Uiso 1.0 16 calc R
H(15) H 0.0044 0.0895 0.5004 0.0267 Uiso 1.0 16 calc R
H(16) H -0.0351 0.1432 0.3573 0.0269 Uiso 1.0 16 calc R
H(17) H -0.0221 0.2241 0.1046 0.0275 Uiso 1.0 16 calc R
H(18) H 0.0251 0.2173 0.0873 0.0303 Uiso 1.0 16 calc R

loop_
_atom_site_aniso_label
_atom_site_aniso_U_11
_atom_site_aniso_U_22
_atom_site_aniso_U_33
_atom_site_aniso_U_12
_atom_site_aniso_U_13
_atom_site_aniso_U_23
Zr(1) 0.0176(3) 0.0157(3) 0.0118(3) -0.0011(3) 0.0000 0.0000
C(1) 0.019(2) 0.017(3) 0.0125(19) -0.0001(16) -0.0008(17) 0.0017(17)
C(2) 0.022(2) 0.020(3) 0.013(2) -0.0017(15) 0.0042(17) 0.000(2)
C(3) 0.015(2) 0.020(3) 0.014(2) -0.0013(16) -0.0031(16) 0.0023(17)
C(4) 0.018(2) 0.020(3) 0.016(3) 0.0008(16) 0.0037(18) -0.0010(18)
C(5) 0.048(4) 0.044(4) 0.025(3) -0.023(3) 0.012(3) -0.006(3)
C(6) 0.0229(19) 0.058(4) 0.0124(19) 0.000(3) -0.002(4) -0.001(3)
C(7) 0.040(3) 0.029(3) 0.024(3) 0.007(3) 0.007(3) 0.000(3)
C(8) 0.0127(19) 0.023(3) 0.017(3) 0.0025(16) 0.0017(17) -0.0023(18)
C(9) 0.023(2) 0.020(3) 0.014(2) 0.0037(17) 0.002(2) -0.000(3)
C(10) 0.024(3) 0.027(3) 0.014(3) 0.0036(19) -0.0028(19) 0.0021(19)
C(11) 0.018(2) 0.037(3) 0.014(2) 0.0001(19) -0.0007(18) -0.002(2)
C(12) 0.020(3) 0.025(3) 0.022(3) -0.0044(18) -0.003(2) -0.002(2)
C(13) 0.025(3) 0.018(3) 0.028(3) -0.0010(17) -0.003(3) -0.003(3)
C(14) 0.028(3) 0.019(3) 0.023(3) -0.0041(18) -0.004(2) -0.001(2)
C(15) 0.035(3) 0.013(2) 0.019(3) -0.0006(18) -0.000(2) -0.0027(18)
C(16) 0.029(3) 0.017(3) 0.021(3) -0.0003(18) 0.000(2) -0.0035(19)
C(17) 0.036(3) 0.012(3) 0.021(3) 0.0016(18) -0.003(3) -0.000(3)
C(18) 0.035(3) 0.015(3) 0.026(3) -0.0078(19) -0.001(3) -0.000(3)

loop_
_atom_type_symbol
_atom_type_description
_atom_type_scat_dispersion_real
_atom_type_scat_dispersion_imag
_atom_type_scat_source
C C 0.0033 0.0016
;
International Tables for Crystallography
(1992, Vol. C, Tables 4.2.6.8 and 6.1.1.4)
;
H H 0.0000 0.0000
;
International Tables for Crystallography
(1992, Vol. C, Table 6.1.1.4)
;
Zr Zr -2.9673 0.5597
;
International Tables for Crystallography
(1992, Vol. C, Tables 4.2.6.8 and 6.1.1.4)
;

loop_
_geom_angle_atom_site_label_1
_geom_angle_atom_site_label_2
_geom_angle_atom_site_label_3
_geom_angle
_geom_angle_publ_flag
_geom_angle_site_symmetry_1
_geom_angle_site_symmetry_3
C(1) Zr(1) C(1) 100.11(17) yes . 12_555
C(1) Zr(1) C(2) 34.59(17) yes . .
C(1) Zr(1) C(2) 65.52(17) yes . 12_555
C(1) Zr(1) C(14) 86.74(16) yes . .
C(1) Zr(1) C(14) 131.65(16) yes . 12_555
C(1) Zr(1) C(15) 118.73(15) yes . .
C(1) Zr(1) C(15) 122.91(15) yes . 12_555
C(1) Zr(1) C(16) 132.11(16) yes . .
C(1) Zr(1) C(16) 90.43(16) yes . 12_555
C(1) Zr(1) C(17) 104.43(18) yes . .
C(1) Zr(1) C(17) 78.61(18) yes . 12_555
C(1) Zr(1) C(18) 78.81(18) yes . .
C(1) Zr(1) C(18) 101.66(18) yes . 12_555
C(1) Zr(1) C(2) 65.52(17) yes 12_555 .
C(1) Zr(1) C(2) 34.59(17) yes 12_555 12_555
C(1) Zr(1) C(14) 131.65(16) yes 12_555 .
C(1) Zr(1) C(14) 86.74(16) yes 12_555 12_555
C(1) Zr(1) C(15) 122.91(15) yes 12_555 .
C(1) Zr(1) C(15) 118.73(15) yes 12_555 12_555
C(1) Zr(1) C(16) 90.43(16) yes 12_555 .
C(1) Zr(1) C(16) 132.11(16) yes 12_555 12_555
C(1) Zr(1) C(17) 78.61(18) yes 12_555 .
C(1) Zr(1) C(17) 104.43(18) yes 12_555 12_555
C(1) Zr(1) C(18) 101.66(18) yes 12_555 .
C(1) Zr(1) C(18) 78.81(18) yes 12_555 12_555
C(2) Zr(1) C(2) 30.93(17) yes . 12_555
C(2) Zr(1) C(14) 109.42(16) yes . .
C(2) Zr(1) C(14) 125.42(16) yes . 12_555
C(2) Zr(1) C(15) 139.40(15) yes . .
C(2) Zr(1) C(15) 141.07(15) yes . 12_555
C(2) Zr(1) C(16) 128.76(16) yes . .
C(2) Zr(1) C(16) 113.05(16) yes . 12_555
C(2) Zr(1) C(17) 96.83(19) yes . .
C(2) Zr(1) C(17) 87.63(19) yes . 12_555
C(2) Zr(1) C(18) 86.5(2) yes . .
C(2) Zr(1) C(18) 94.2(2) yes . 12_555
C(2) Zr(1) C(14) 125.42(16) yes 12_555 .
C(2) Zr(1) C(14) 109.42(16) yes 12_555 12_555
C(2) Zr(1) C(15) 141.07(15) yes 12_555 .
C(2) Zr(1) C(15) 139.40(15) yes 12_555 12_555
C(2) Zr(1) C(16) 113.05(16) yes 12_555 .
C(2) Zr(1) C(16) 128.76(16) yes 12_555 12_555
C(2) Zr(1) C(17) 87.63(19) yes 12_555 .
C(2) Zr(1) C(17) 96.83(19) yes 12_555 12_555
C(2) Zr(1) C(18) 94.2(2) yes 12_555 .
C(2) Zr(1) C(18) 86.5(2) yes 12_555 12_555
C(14) Zr(1) C(14) 123.52(18) yes . 12_555
C(14) Zr(1) C(15) 32.33(16) yes . .
C(14) Zr(1) C(15) 95.18(17) yes . 12_555
C(14) Zr(1) C(16) 53.79(16) yes . .
C(14) Zr(1) C(16) 95.23(17) yes . 12_555
C(14) Zr(1) C(17) 53.56(18) yes . .
C(14) Zr(1) C(17) 123.76(18) yes . 12_555
C(14) Zr(1) C(18) 32.4(2) yes . .
C(14) Zr(1) C(18) 146.9(2) yes . 12_555
C(14) Zr(1) C(15) 95.18(17) yes 12_555 .
C(14) Zr(1) C(15) 32.33(16) yes 12_555 12_555
C(14) Zr(1) C(16) 95.23(17) yes 12_555 .
C(14) Zr(1) C(16) 53.79(16) yes 12_555 12_555
C(14) Zr(1) C(17) 123.76(18) yes 12_555 .
C(14) Zr(1) C(17) 53.56(18) yes 12_555 12_555
C(14) Zr(1) C(18) 146.9(2) yes 12_555 .
C(14) Zr(1) C(18) 32.4(2) yes 12_555 12_555
C(15) Zr(1) C(15) 74.23(17) yes . 12_555
C(15) Zr(1) C(16) 32.50(16) yes . .
C(15) Zr(1) C(16) 90.08(17) yes . 12_555
C(15) Zr(1) C(17) 53.4(2) yes . .
C(15) Zr(1) C(17) 122.1(2) yes . 12_555
C(15) Zr(1) C(18) 53.3(2) yes . .
C(15) Zr(1) C(18) 125.9(2) yes . 12_555
C(15) Zr(1) C(16) 90.08(17) yes 12_555 .
C(15) Zr(1) C(16) 32.50(16) yes 12_555 12_555
C(15) Zr(1) C(17) 122.1(2) yes 12_555 .
C(15) Zr(1) C(17) 53.4(2) yes 12_555 12_555
C(15) Zr(1) C(18) 125.9(2) yes 12_555 .
C(15) Zr(1) C(18) 53.3(2) yes 12_555 12_555
C(16) Zr(1) C(16) 116.27(17) yes . 12_555
C(16) Zr(1) C(17) 32.2(2) yes . .
C(16) Zr(1) C(17) 143.4(2) yes . 12_555
C(16) Zr(1) C(18) 53.30(19) yes . .
C(16) Zr(1) C(18) 126.23(19) yes . 12_555
C(16) Zr(1) C(17) 143.4(2) yes 12_555 .
C(16) Zr(1) C(17) 32.2(2) yes 12_555 12_555
C(16) Zr(1) C(18) 126.23(19) yes 12_555 .
C(16) Zr(1) C(18) 53.30(19) yes 12_555 12_555
C(17) Zr(1) C(17) 175.4(3) yes . 12_555
C(17) Zr(1) C(18) 31.97(17) yes . .
C(17) Zr(1) C(18) 147.97(17) yes . 12_555
C(17) Zr(1) C(18) 147.97(17) yes 12_555 .
C(17) Zr(1) C(18) 31.97(17) yes 12_555 12_555
C(18) Zr(1) C(18) 179.3(3) yes . 12_555
Zr(1) C(1) C(2) 72.9(3) yes . .
Zr(1) C(1) C(3) 151.7(4) yes . .
C(2) C(1) C(3) 135.4(5) yes . .
Zr(1) C(2) C(1) 72.5(3) yes . .
Zr(1) C(2) C(2) 74.5(3) yes . 12_555
C(1) C(2) C(2) 147.0(5) yes . 12_555
C(1) C(3) C(4) 126.6(4) yes . .
C(1) C(3) C(8) 116.3(4) yes . .
C(4) C(3) C(8) 117.1(4) yes . .
C(3) C(4) C(5) 110.8(4) yes . .
C(3) C(4) C(6) 112.4(4) yes . .
C(3) C(4) C(7) 107.7(4) yes . .
C(5) C(4) C(6) 108.9(5) yes . .
C(5) C(4) C(7) 108.3(4) yes . .
C(6) C(4) C(7) 108.7(5) yes . .
C(3) C(8) C(9) 121.2(5) yes . .
C(3) C(8) C(13) 121.7(5) yes . .
C(9) C(8) C(13) 117.1(5) yes . .
C(8) C(9) C(10) 121.6(5) yes . .
C(9) C(10) C(11) 120.3(5) yes . .
C(10) C(11) C(12) 120.0(5) yes . .
C(11) C(12) C(13) 119.6(5) yes . .
C(8) C(13) C(12) 121.5(5) yes . .
Zr(1) C(14) C(15) 74.3(3) yes . .
Zr(1) C(14) C(18) 74.7(3) yes . .
C(15) C(14) C(18) 107.7(5) yes . .
Zr(1) C(15) C(14) 73.4(3) yes . .
Zr(1) C(15) C(16) 73.2(3) yes . .
C(14) C(15) C(16) 107.8(5) yes . .
Zr(1) C(16) C(15) 74.3(3) yes . .
Zr(1) C(16) C(17) 74.6(3) yes . .
C(15) C(16) C(17) 108.0(5) yes . .
Zr(1) C(17) C(16) 73.2(3) yes . .
Zr(1) C(17) C(18) 74.4(3) yes . .
C(16) C(17) C(18) 108.2(6) yes . .
Zr(1) C(18) C(14) 72.8(3) yes . .
Zr(1) C(18) C(17) 73.7(3) yes . .
C(14) C(18) C(17) 108.1(6) yes . .
C(4) C(5) H(5A) 109.470 no . .
C(4) C(5) H(5B) 109.488 no . .
C(4) C(5) H(5C) 109.485 no . .
H(5A) C(5) H(5B) 109.466 no . .
H(5A) C(5) H(5C) 109.445 no . .
H(5B) C(5) H(5C) 109.473 no . .
C(4) C(6) H(6A) 109.466 no . .
C(4) C(6) H(6B) 109.460 no . .
C(4) C(6) H(6C) 109.482 no . .
H(6A) C(6) H(6B) 109.468 no . .
H(6A) C(6) H(6C) 109.468 no . .
H(6B) C(6) H(6C) 109.483 no . .
C(4) C(7) H(7A) 109.469 no . .
C(4) C(7) H(7B) 109.473 no . .
C(4) C(7) H(7C) 109.464 no . .
H(7A) C(7) H(7B) 109.477 no . .
H(7A) C(7) H(7C) 109.472 no . .
H(7B) C(7) H(7C) 109.472 no . .
C(8) C(9) H(9) 119.193 no . .
C(10) C(9) H(9) 119.172 no . .
C(9) C(10) H(10) 119.865 no . .
C(11) C(10) H(10) 119.856 no . .
C(10) C(11) H(11) 120.007 no . .
C(12) C(11) H(11) 120.006 no . .
C(11) C(12) H(12) 120.224 no . .
C(13) C(12) H(12) 120.204 no . .
C(8) C(13) H(13) 119.284 no . .
C(12) C(13) H(13) 119.261 no . .
Zr(1) C(14) H(14) 116.944 no . .
C(15) C(14) H(14) 126.148 no . .
C(18) C(14) H(14) 126.139 no . .
Zr(1) C(15) H(15) 119.202 no . .
C(14) C(15) H(15) 126.081 no . .
C(16) C(15) H(15) 126.075 no . .
Zr(1) C(16) H(16) 117.144 no . .
C(15) C(16) H(16) 125.985 no . .
C(17) C(16) H(16) 125.994 no . .
Zr(1) C(17) H(17) 118.516 no . .
C(16) C(17) H(17) 125.890 no . .
C(18) C(17) H(17) 125.876 no . .
Zr(1) C(18) H(18) 119.407 no . .
C(14) C(18) H(18) 125.929 no . .
C(17) C(18) H(18) 125.929 no . .

loop_
_geom_bond_atom_site_label_1
_geom_bond_atom_site_label_2
_geom_bond_distance
_geom_bond_publ_flag
_geom_bond_site_symmetry_2
Zr(1) C(1) 2.340(5) yes .
Zr(1) C(1) 2.340(5) yes 12_555
Zr(1) C(2) 2.345(5) yes .
Zr(1) C(2) 2.345(5) yes 12_555
Zr(1) C(14) 2.510(5) yes .
Zr(1) C(14) 2.510(5) yes 12_555
Zr(1) C(15) 2.521(5) yes .
Zr(1) C(15) 2.521(5) yes 12_555
Zr(1) C(16) 2.507(5) yes .
Zr(1) C(16) 2.507(5) yes 12_555
Zr(1) C(17) 2.526(5) yes .
Zr(1) C(17) 2.526(5) yes 12_555
Zr(1) C(18) 2.534(5) yes .
Zr(1) C(18) 2.534(5) yes 12_555
C(1) C(2) 1.393(7) yes .
C(1) C(3) 1.340(7) yes .
C(2) C(2) 1.251(7) yes 12_555
C(3) C(4) 1.546(7) yes .
C(3) C(8) 1.501(7) yes .
C(4) C(5) 1.525(8) yes .
C(4) C(6) 1.517(9) yes .
C(4) C(7) 1.547(8) yes .
C(8) C(9) 1.405(7) yes .
C(8) C(13) 1.399(7) yes .
C(9) C(10) 1.370(7) yes .
C(10) C(11) 1.387(8) yes .
C(11) C(12) 1.379(8) yes .
C(12) C(13) 1.395(8) yes .
C(14) C(15) 1.401(7) yes .
C(14) C(18) 1.409(9) yes .
C(15) C(16) 1.407(7) yes .
C(16) C(17) 1.397(9) yes .
C(17) C(18) 1.393(8) yes .
C(5) H(5A) 0.980 no .
C(5) H(5B) 0.980 no .
C(5) H(5C) 0.980 no .
C(6) H(6A) 0.980 no .
C(6) H(6B) 0.980 no .
C(6) H(6C) 0.980 no .
C(7) H(7A) 0.980 no .
C(7) H(7B) 0.980 no .
C(7) H(7C) 0.980 no .
C(9) H(9) 0.950 no .
C(10) H(10) 0.950 no .
C(11) H(11) 0.950 no .
C(12) H(12) 0.950 no .
C(13) H(13) 0.950 no .
C(14) H(14) 0.950 no .
C(15) H(15) 0.950 no .
C(16) H(16) 0.950 no .
C(17) H(17) 0.950 no .
C(18) H(18) 0.950 no .

loop_
_geom_contact_atom_site_label_1
_geom_contact_atom_site_label_2
_geom_contact_distance
_geom_contact_publ_flag
_geom_contact_site_symmetry_2
Zr(1) C(3) 3.577(5) no 12_555
C(1) C(6) 2.943(11) no .
C(1) C(7) 3.552(8) no .
C(1) C(9) 3.237(7) no .
C(1) C(13) 3.337(7) no .
C(2) C(4) 3.264(7) no .
C(2) C(6) 2.927(9) no .
C(4) C(9) 3.517(8) no .
C(4) C(13) 3.415(8) no .
C(5) C(8) 3.044(8) no .
C(5) C(13) 3.243(9) no .
C(7) C(8) 3.087(8) no .
C(7) C(9) 3.416(9) no .
C(8) C(11) 2.806(7) no .
C(9) C(12) 2.767(7) no .
C(9) C(16) 3.560(7) no 12_555
C(10) C(13) 2.761(8) no .
C(10) C(11) 3.594(7) no 6_544
C(11) C(10) 3.594(7) no 2_555
C(15) C(17) 3.371(8) no 16_555
C(15) C(18) 3.471(9) no 16_555
C(17) C(15) 3.371(8) no 16_554
C(18) C(15) 3.471(9) no 16_554
Zr(1) H(14) 3.0598 no 12_555
Zr(1) H(15) 3.0975 no 12_555
Zr(1) H(16) 3.0594 no 12_555
Zr(1) H(17) 3.0939 no 12_555
Zr(1) H(18) 3.1127 no 12_555
C(1) H(6A) 2.8168 no .
C(1) H(6C) 2.8985 no .
C(1) H(7C) 3.4569 no .
C(1) H(9) 3.2472 no .
C(1) H(13) 3.4117 no .
C(1) H(14) 3.3852 no .
C(1) H(16) 3.5626 no 12_555
C(1) H(17) 2.9257 no 12_555
C(1) H(18) 2.9794 no .
C(2) H(6A) 2.5498 no .
C(2) H(6A) 3.4345 no 12_555
C(2) H(6C) 2.6943 no .
C(2) H(6C) 3.5822 no 12_555
C(2) H(17) 3.2927 no 12_555
C(2) H(18) 3.2520 no .
C(3) H(5A) 2.7215 no .
C(3) H(5B) 2.7084 no .
C(3) H(5C) 3.3732 no .
C(3) H(6A) 2.7274 no .
C(3) H(6B) 3.3853 no .
C(3) H(6C) 2.7495 no .
C(3) H(7A) 2.6574 no .
C(3) H(7B) 3.3517 no .
C(3) H(7C) 2.6914 no .
C(3) H(9) 2.6855 no .
C(3) H(13) 2.6898 no .
C(3) H(17) 3.4722 no 12_555
C(3) H(18) 3.5725 no .
C(4) H(9) 3.5633 no .
C(4) H(13) 3.4030 no .
C(5) H(6A) 3.3256 no .
C(5) H(6B) 2.6451 no .
C(5) H(6C) 2.6702 no .
C(5) H(7A) 2.6890 no .
C(5) H(7B) 2.6575 no .
C(5) H(7C) 3.3399 no .
C(5) H(13) 2.9713 no .
C(6) H(5A) 3.3230 no .
C(6) H(5B) 2.6978 no .
C(6) H(5C) 2.6228 no .
C(6) H(7A) 3.3384 no .
C(6) H(7B) 2.6775 no .
C(6) H(7C) 2.6744 no .
C(7) H(5A) 2.6447 no .
C(7) H(5B) 3.3441 no .
C(7) H(5C) 2.6911 no .
C(7) H(6A) 2.6731 no .
C(7) H(6B) 2.6640 no .
C(7) H(6C) 3.3443 no .
C(7) H(9) 3.2018 no .
C(8) H(5A) 2.7183 no .
C(8) H(5B) 3.2766 no .
C(8) H(7A) 2.7263 no .
C(8) H(7C) 3.4006 no .
C(8) H(10) 3.2762 no .
C(8) H(12) 3.2914 no .
C(8) H(14) 3.2493 no .
C(8) H(16) 3.4800 no 12_555
C(9) H(7A) 2.8291 no .
C(9) H(7C) 3.4995 no .
C(9) H(11) 3.2461 no .
C(9) H(13) 3.2540 no .
C(9) H(16) 2.8885 no 12_555
C(9) H(17) 3.4693 no 12_555
C(10) H(12) 3.2546 no .
C(10) H(16) 3.2676 no 12_555
C(11) H(9) 3.2436 no .
C(11) H(13) 3.2502 no .
C(12) H(10) 3.2513 no .
C(12) H(14) 3.3587 no .
C(13) H(5A) 2.7250 no .
C(13) H(5B) 3.2143 no .
C(13) H(9) 3.2526 no .
C(13) H(11) 3.2572 no .
C(13) H(14) 2.9233 no .
C(14) H(16) 3.1858 no .
C(14) H(17) 3.1862 no .
C(15) H(15) 2.8031 no 12_555
C(15) H(17) 3.1863 no .
C(15) H(18) 3.1856 no .
C(16) H(9) 3.3096 no 12_555
C(16) H(14) 3.1873 no .
C(16) H(15) 3.4739 no 12_555
C(16) H(18) 3.1778 no .
C(17) H(9) 3.3229 no 12_555
C(17) H(14) 3.1853 no .
C(17) H(15) 3.1857 no .
C(18) H(15) 3.1868 no .
C(18) H(16) 3.1772 no .
H(5A) H(6B) 3.5237 no .
H(5A) H(6C) 3.5791 no .
H(5A) H(7A) 2.4719 no .
H(5A) H(7B) 2.8924 no .
H(5A) H(7C) 3.5527 no .
H(5A) H(13) 2.5988 no .
H(5B) H(6A) 3.5906 no .
H(5B) H(6B) 2.9792 no .
H(5B) H(6C) 2.5239 no .
H(5B) H(7A) 3.5717 no .
H(5B) H(7B) 3.5695 no .
H(5B) H(13) 2.6761 no .
H(5C) H(6A) 3.5222 no .
H(5C) H(6B) 2.4162 no .
H(5C) H(6C) 2.9049 no .
H(5C) H(7A) 3.0070 no .
H(5C) H(7B) 2.4878 no .
H(5C) H(7C) 3.5730 no .
H(6A) H(7A) 3.5655 no .
H(6A) H(7B) 2.9622 no .
H(6A) H(7C) 2.4854 no .
H(6B) H(7A) 3.5600 no .
H(6B) H(7B) 2.4789 no .
H(6B) H(7C) 2.9443 no .
H(6C) H(7B) 3.5729 no .
H(6C) H(7C) 3.5748 no .
H(7A) H(9) 2.7176 no .
H(7C) H(9) 3.0317 no .
H(9) H(10) 2.3057 no .
H(9) H(16) 2.7708 no 12_555
H(9) H(17) 2.7995 no 12_555
H(10) H(11) 2.3351 no .
H(10) H(16) 3.3973 no 12_555
H(11) H(12) 2.3320 no .
H(12) H(13) 2.3375 no .
H(13) H(14) 2.9770 no .
H(13) H(18) 3.2872 no .
H(14) H(15) 2.5209 no .
H(14) H(16) 3.4298 no 12_555
H(14) H(18) 2.5265 no .
H(15) H(15) 2.2925 no 12_555
H(15) H(16) 2.5246 no .
H(15) H(16) 3.5644 no 12_555
H(16) H(17) 2.5124 no .
H(17) H(18) 2.5077 no .
C(5) H(9) 3.5538 no 5_554
C(5) H(10) 3.5410 no 2_554
C(5) H(10) 3.2712 no 5_554
C(5) H(11) 3.4382 no 1_554
C(5) H(11) 3.0473 no 2_554
C(6) H(14) 3.5064 no 1_554
C(6) H(15) 3.1741 no 1_554
C(6) H(15) 3.4698 no 12_554
C(6) H(16) 3.3316 no 12_554
C(7) H(12) 3.2742 no 5_544
C(7) H(13) 3.2699 no 5_544
C(8) H(12) 3.5481 no 6_544
C(9) H(5B) 3.3075 no 5_545
C(9) H(11) 3.3873 no 6_544
C(9) H(12) 3.2156 no 6_544
C(10) H(5B) 3.1917 no 5_545
C(10) H(5C) 3.2761 no 6_545
C(10) H(6B) 3.2365 no 1_556
C(10) H(7B) 3.3084 no 1_556
C(10) H(11) 2.9200 no 6_544
C(10) H(12) 3.0660 no 6_544
C(11) H(5C) 3.0065 no 1_556
C(11) H(5C) 3.1979 no 6_545
C(11) H(6B) 3.1136 no 1_556
C(11) H(7B) 3.2646 no 1_556
C(11) H(10) 3.3846 no 2_555
C(11) H(12) 3.2284 no 6_544
C(12) H(5C) 3.4391 no 1_556
C(12) H(6B) 3.5686 no 1_556
C(12) H(7A) 3.0609 no 2_555
C(12) H(7C) 3.4541 no 5_555
C(12) H(12) 3.5321 no 6_544
C(13) H(7A) 3.5432 no 2_555
C(13) H(7C) 3.3267 no 5_555
C(14) H(6C) 3.5674 no 1_556
C(14) H(7C) 3.2704 no 5_555
C(14) H(17) 3.0849 no 16_555
C(15) H(6A) 3.4032 no 12_556
C(15) H(6C) 3.3024 no 1_556
C(15) H(17) 2.8087 no 16_555
C(15) H(18) 3.0176 no 16_555
C(16) H(6A) 3.4914 no 12_556
C(16) H(6B) 3.5487 no 12_556
C(16) H(18) 2.8589 no 16_555
C(17) H(6C) 3.5091 no 16_555
C(17) H(15) 3.1312 no 16_554
C(18) H(6A) 3.2776 no 5_555
C(18) H(7C) 3.5107 no 5_555
C(18) H(15) 3.2829 no 16_554
C(18) H(16) 3.5758 no 16_554
H(5A) H(7A) 3.5279 no 2_555
H(5A) H(7B) 2.9997 no 2_555
H(5A) H(10) 3.3137 no 2_554
H(5A) H(10) 3.3120 no 5_554
H(5A) H(11) 2.9409 no 2_554
H(5A) H(12) 3.3538 no 6_544
H(5B) C(9) 3.3075 no 5_554
H(5B) C(10) 3.1917 no 5_554
H(5B) H(9) 2.7348 no 5_554
H(5B) H(10) 2.5028 no 5_554
H(5B) H(11) 2.9560 no 2_554
H(5C) C(10) 3.2761 no 2_554
H(5C) C(11) 3.0065 no 1_554
H(5C) C(11) 3.1979 no 2_554
H(5C) C(12) 3.4391 no 1_554
H(5C) H(9) 3.5325 no 5_554
H(5C) H(10) 2.8849 no 2_554
H(5C) H(10) 3.5888 no 5_554
H(5C) H(11) 2.5140 no 1_554
H(5C) H(11) 2.7282 no 2_554
H(5C) H(12) 3.3280 no 1_554
H(6A) C(15) 3.4032 no 12_554
H(6A) C(16) 3.4914 no 12_554
H(6A) C(18) 3.2776 no 5_544
H(6A) H(15) 3.1182 no 1_554
H(6A) H(15) 2.8052 no 12_554
H(6A) H(16) 2.9948 no 12_554
H(6A) H(18) 2.9234 no 5_544
H(6B) C(10) 3.2365 no 1_554
H(6B) C(11) 3.1136 no 1_554
H(6B) C(12) 3.5686 no 1_554
H(6B) C(16) 3.5487 no 12_554
H(6B) H(10) 3.4415 no 1_554
H(6B) H(11) 3.2550 no 1_554
H(6B) H(14) 2.9647 no 1_554
H(6B) H(15) 3.2969 no 1_554
H(6B) H(15) 3.5948 no 12_554
H(6B) H(16) 2.7995 no 12_554
H(6C) C(14) 3.5674 no 1_554
H(6C) C(15) 3.3024 no 1_554
H(6C) C(17) 3.5091 no 16_554
H(6C) H(14) 3.1855 no 1_554
H(6C) H(15) 2.6147 no 1_554
H(6C) H(15) 3.5079 no 12_554
H(6C) H(17) 3.0101 no 16_554
H(7A) C(12) 3.0609 no 6_544
H(7A) C(13) 3.5432 no 6_544
H(7A) H(5A) 3.5279 no 6_544
H(7A) H(12) 2.9652 no 5_544
H(7A) H(12) 2.8538 no 6_544
H(7B) C(10) 3.3084 no 1_554
H(7B) C(11) 3.2646 no 1_554
H(7B) H(5A) 2.9997 no 6_544
H(7B) H(10) 2.9106 no 1_554
H(7B) H(11) 2.8349 no 1_554
H(7B) H(12) 3.2452 no 5_544
H(7B) H(13) 2.9255 no 5_544
H(7C) C(12) 3.4541 no 5_544
H(7C) C(13) 3.3267 no 5_544
H(7C) C(14) 3.2704 no 5_544
H(7C) C(18) 3.5107 no 5_544
H(7C) H(12) 3.0648 no 5_544
H(7C) H(13) 2.7963 no 5_544
H(7C) H(14) 2.8096 no 5_544
H(7C) H(18) 3.2715 no 5_544
H(9) C(5) 3.5538 no 5_545
H(9) H(5B) 2.7348 no 5_545
H(9) H(5C) 3.5325 no 5_545
H(9) H(11) 3.3660 no 6_544
H(10) C(5) 3.2712 no 5_545
H(10) C(5) 3.5410 no 6_545
H(10) C(11) 3.3846 no 6_544
H(10) H(5A) 3.3120 no 5_545
H(10) H(5A) 3.3137 no 6_545
H(10) H(5B) 2.5028 no 5_545
H(10) H(5C) 3.5888 no 5_545
H(10) H(5C) 2.8849 no 6_545
H(10) H(6B) 3.4415 no 1_556
H(10) H(7B) 2.9106 no 1_556
H(10) H(11) 2.5453 no 6_544
H(10) H(12) 3.4022 no 6_544
H(10) H(13) 3.1761 no 5_545
H(11) C(5) 3.4382 no 1_556
H(11) C(5) 3.0473 no 6_545
H(11) C(9) 3.3873 no 2_555
H(11) C(10) 2.9200 no 2_555
H(11) H(5A) 2.9409 no 6_545
H(11) H(5B) 2.9560 no 6_545
H(11) H(5C) 2.5140 no 1_556
H(11) H(5C) 2.7282 no 6_545
H(11) H(6B) 3.2550 no 1_556
H(11) H(7B) 2.8349 no 1_556
H(11) H(9) 3.3660 no 2_555
H(11) H(10) 2.5453 no 2_555
H(12) C(7) 3.2742 no 5_555
H(12) C(8) 3.5481 no 2_555
H(12) C(9) 3.2156 no 2_555
H(12) C(10) 3.0660 no 2_555
H(12) C(11) 3.2283 no 2_555
H(12) C(12) 3.5321 no 2_555
H(12) H(5A) 3.3538 no 2_555
H(12) H(5C) 3.3280 no 1_556
H(12) H(7A) 2.8538 no 2_555
H(12) H(7A) 2.9652 no 5_555
H(12) H(7B) 3.2452 no 5_555
H(12) H(7C) 3.0648 no 5_555
H(12) H(10) 3.4022 no 2_555
H(13) C(7) 3.2699 no 5_555
H(13) H(7B) 2.9255 no 5_555
H(13) H(7C) 2.7963 no 5_555
H(13) H(10) 3.1761 no 5_554
H(14) C(6) 3.5064 no 1_556
H(14) H(6B) 2.9647 no 1_556
H(14) H(6C) 3.1855 no 1_556
H(14) H(7C) 2.8096 no 5_555
H(14) H(17) 3.1999 no 16_555
H(15) C(6) 3.1741 no 1_556
H(15) C(6) 3.4698 no 12_556
H(15) C(17) 3.1312 no 16_555
H(15) C(18) 3.2829 no 16_555
H(15) H(6A) 3.1182 no 1_556
H(15) H(6A) 2.8052 no 12_556
H(15) H(6B) 3.2969 no 1_556
H(15) H(6B) 3.5948 no 12_556
H(15) H(6C) 2.6147 no 1_556
H(15) H(6C) 3.5079 no 12_556
H(15) H(17) 2.6748 no 16_555
H(15) H(18) 2.9796 no 16_555
H(16) C(6) 3.3316 no 12_556
H(16) C(18) 3.5758 no 16_555
H(16) H(6A) 2.9948 no 12_556
H(16) H(6B) 2.7995 no 12_556
H(16) H(18) 2.7055 no 16_555
H(17) C(14) 3.0849 no 16_554
H(17) C(15) 2.8087 no 16_554
H(17) H(6C) 3.0101 no 16_555
H(17) H(14) 3.1999 no 16_554
H(17) H(15) 2.6748 no 16_554
H(18) C(15) 3.0176 no 16_554
H(18) C(16) 2.8589 no 16_554
H(18) H(6A) 2.9234 no 5_555
H(18) H(7C) 3.2715 no 5_555
H(18) H(15) 2.9796 no 16_554
H(18) H(16) 2.7055 no 16_554

loop_
_geom_torsion_atom_site_label_1
_geom_torsion_atom_site_label_2
_geom_torsion_atom_site_label_3
_geom_torsion_atom_site_label_4
_geom_torsion
_geom_torsion_publ_flag
_geom_torsion_site_symmetry_1
_geom_torsion_site_symmetry_3
_geom_torsion_site_symmetry_4
C(1) Zr(1) C(1) C(2) -0.3(2) no . 12_555 12_555
C(1) Zr(1) C(1) C(3) 179.9(6) no . 12_555 12_555
C(1) Zr(1) C(1) C(2) -0.3(2) no 12_555 . .
C(1) Zr(1) C(1) C(3) 179.9(6) no 12_555 . .
C(1) Zr(1) C(2) C(1) -0.00(19) no . . .
C(1) Zr(1) C(2) C(2) -179.2(4) no . . 12_555
C(2) Zr(1) C(1) C(2) -0.00(18) no . . .
C(2) Zr(1) C(1) C(3) -179.8(8) no . . .
C(1) Zr(1) C(2) C(1) 179.7(3) no . 12_555 12_555
C(1) Zr(1) C(2) C(2) 0.47(17) no . 12_555 .
C(2) Zr(1) C(1) C(2) -0.43(15) no 12_555 . .
C(2) Zr(1) C(1) C(3) 179.8(7) no 12_555 . .
C(1) Zr(1) C(14) C(15) -172.0(3) no . . .
C(1) Zr(1) C(14) C(18) 74.2(2) no . . .
C(14) Zr(1) C(1) C(2) -132.0(2) no . . .
C(14) Zr(1) C(1) C(3) 48.2(6) no . . .
C(1) Zr(1) C(14) C(15) 87.4(3) no . 12_555 12_555
C(1) Zr(1) C(14) C(18) -26.5(4) no . 12_555 12_555
C(14) Zr(1) C(1) C(2) 94.4(3) no 12_555 . .
C(14) Zr(1) C(1) C(3) -85.4(7) no 12_555 . .
C(1) Zr(1) C(15) C(14) 9.2(3) no . . .
C(1) Zr(1) C(15) C(16) 124.24(19) no . . .
C(15) Zr(1) C(1) C(2) -136.91(18) no . . .
C(15) Zr(1) C(1) C(3) 43.3(7) no . . .
C(1) Zr(1) C(15) C(14) -117.2(2) no . 12_555 12_555
C(1) Zr(1) C(15) C(16) -2.1(3) no . 12_555 12_555
C(15) Zr(1) C(1) C(2) 133.92(18) no 12_555 . .
C(15) Zr(1) C(1) C(3) -45.9(7) no 12_555 . .
C(1) Zr(1) C(16) C(15) -77.7(3) no . . .
C(1) Zr(1) C(16) C(17) 36.5(3) no . . .
C(16) Zr(1) C(1) C(2) -100.1(3) no . . .
C(16) Zr(1) C(1) C(3) 80.1(7) no . . .
C(1) Zr(1) C(16) C(15) 178.2(2) no . 12_555 12_555
C(1) Zr(1) C(16) C(17) -67.6(2) no . 12_555 12_555
C(16) Zr(1) C(1) C(2) 132.77(19) no 12_555 . .
C(16) Zr(1) C(1) C(3) -47.0(6) no 12_555 . .
C(1) Zr(1) C(17) C(16) -152.9(2) no . . .
C(1) Zr(1) C(17) C(18) -37.8(4) no . . .
C(17) Zr(1) C(1) C(2) -81.0(3) no . . .
C(17) Zr(1) C(1) C(3) 99.2(6) no . . .
C(1) Zr(1) C(17) C(16) 109.5(3) no . 12_555 12_555
C(1) Zr(1) C(17) C(18) -135.4(3) no . 12_555 12_555
C(17) Zr(1) C(1) C(2) 102.6(3) no 12_555 . .
C(17) Zr(1) C(1) C(3) -77.2(6) no 12_555 . .
C(1) Zr(1) C(18) C(14) -101.7(3) no . . .
C(1) Zr(1) C(18) C(17) 142.8(4) no . . .
C(18) Zr(1) C(1) C(2) -100.3(3) no . . .
C(18) Zr(1) C(1) C(3) 79.9(6) no . . .
C(1) Zr(1) C(18) C(14) 160.1(2) no . 12_555 12_555
C(1) Zr(1) C(18) C(17) 44.6(4) no . 12_555 12_555
C(18) Zr(1) C(1) C(2) 80.3(3) no 12_555 . .
C(18) Zr(1) C(1) C(3) -99.5(6) no 12_555 . .
C(1) Zr(1) C(2) C(1) 179.7(3) no 12_555 . .
C(1) Zr(1) C(2) C(2) 0.47(17) no 12_555 . 12_555
C(2) Zr(1) C(1) C(2) -0.43(15) no . 12_555 12_555
C(2) Zr(1) C(1) C(3) 179.8(7) no . 12_555 12_555
C(1) Zr(1) C(2) C(1) 0.00(19) no 12_555 12_555 12_555
C(1) Zr(1) C(2) C(2) -179.2(4) no 12_555 12_555 .
C(2) Zr(1) C(1) C(2) 0.00(18) no 12_555 12_555 12_555
C(2) Zr(1) C(1) C(3) -179.8(8) no 12_555 12_555 12_555
C(1) Zr(1) C(14) C(15) 87.4(3) no 12_555 . .
C(1) Zr(1) C(14) C(18) -26.5(4) no 12_555 . .
C(14) Zr(1) C(1) C(2) 94.4(3) no . 12_555 12_555
C(14) Zr(1) C(1) C(3) -85.4(7) no . 12_555 12_555
C(1) Zr(1) C(14) C(15) -172.0(3) no 12_555 12_555 12_555
C(1) Zr(1) C(14) C(18) 74.2(2) no 12_555 12_555 12_555
C(14) Zr(1) C(1) C(2) -132.0(2) no 12_555 12_555 12_555
C(14) Zr(1) C(1) C(3) 48.2(6) no 12_555 12_555 12_555
C(1) Zr(1) C(15) C(14) -117.2(2) no 12_555 . .
C(1) Zr(1) C(15) C(16) -2.1(3) no 12_555 . .
C(15) Zr(1) C(1) C(2) 133.92(18) no . 12_555 12_555
C(15) Zr(1) C(1) C(3) -45.9(7) no . 12_555 12_555
C(1) Zr(1) C(15) C(14) 9.2(3) no 12_555 12_555 12_555
C(1) Zr(1) C(15) C(16) 124.24(19) no 12_555 12_555 12_555
C(15) Zr(1) C(1) C(2) -136.91(18) no 12_555 12_555 12_555
C(15) Zr(1) C(1) C(3) 43.3(7) no 12_555 12_555 12_555
C(1) Zr(1) C(16) C(15) 178.2(2) no 12_555 . .
C(1) Zr(1) C(16) C(17) -67.6(2) no 12_555 . .
C(16) Zr(1) C(1) C(2) 132.77(19) no . 12_555 12_555
C(16) Zr(1) C(1) C(3) -47.0(6) no . 12_555 12_555
C(1) Zr(1) C(16) C(15) -77.7(3) no 12_555 12_555 12_555
C(1) Zr(1) C(16) C(17) 36.5(3) no 12_555 12_555 12_555
C(16) Zr(1) C(1) C(2) -100.1(3) no 12_555 12_555 12_555
C(16) Zr(1) C(1) C(3) 80.1(7) no 12_555 12_555 12_555
C(1) Zr(1) C(17) C(16) 109.5(3) no 12_555 . .
C(1) Zr(1) C(17) C(18) -135.4(3) no 12_555 . .
C(17) Zr(1) C(1) C(2) 102.6(3) no . 12_555 12_555
C(17) Zr(1) C(1) C(3) -77.2(6) no . 12_555 12_555
C(1) Zr(1) C(17) C(16) -152.9(2) no 12_555 12_555 12_555
C(1) Zr(1) C(17) C(18) -37.8(4) no 12_555 12_555 12_555
C(17) Zr(1) C(1) C(2) -81.0(3) no 12_555 12_555 12_555
C(17) Zr(1) C(1) C(3) 99.2(6) no 12_555 12_555 12_555
C(1) Zr(1) C(18) C(14) 160.1(2) no 12_555 . .
C(1) Zr(1) C(18) C(17) 44.6(4) no 12_555 . .
C(18) Zr(1) C(1) C(2) 80.3(3) no . 12_555 12_555
C(18) Zr(1) C(1) C(3) -99.5(6) no . 12_555 12_555
C(1) Zr(1) C(18) C(14) -101.7(3) no 12_555 12_555 12_555
C(1) Zr(1) C(18) C(17) 142.8(4) no 12_555 12_555 12_555
C(18) Zr(1) C(1) C(2) -100.3(3) no 12_555 12_555 12_555
C(18) Zr(1) C(1) C(3) 79.9(6) no 12_555 12_555 12_555
C(2) Zr(1) C(2) C(1) 179.2(4) no . 12_555 12_555
C(2) Zr(1) C(2) C(2) 0.00(19) no . 12_555 .
C(2) Zr(1) C(2) C(1) 179.2(4) no 12_555 . .
C(2) Zr(1) C(2) C(2) 0.00(19) no 12_555 . 12_555
C(2) Zr(1) C(14) C(15) 161.47(19) no . . .
C(2) Zr(1) C(14) C(18) 47.6(3) no . . .
C(14) Zr(1) C(2) C(1) 51.9(2) no . . .
C(14) Zr(1) C(2) C(2) -127.38(19) no . . 12_555
C(2) Zr(1) C(14) C(15) 131.4(2) no . 12_555 12_555
C(2) Zr(1) C(14) C(18) 17.5(3) no . 12_555 12_555
C(14) Zr(1) C(2) C(1) -113.9(2) no 12_555 . .
C(14) Zr(1) C(2) C(2) 66.9(3) no 12_555 . 12_555
C(2) Zr(1) C(15) C(14) -27.4(4) no . . .
C(2) Zr(1) C(15) C(16) 87.7(3) no . . .
C(15) Zr(1) C(2) C(1) 67.0(3) no . . .
C(15) Zr(1) C(2) C(2) -112.2(3) no . . 12_555
C(2) Zr(1) C(15) C(14) -76.6(3) no . 12_555 12_555
C(2) Zr(1) C(15) C(16) 38.4(4) no . 12_555 12_555
C(15) Zr(1) C(2) C(1) -74.2(3) no 12_555 . .
C(15) Zr(1) C(2) C(2) 106.6(3) no 12_555 . 12_555
C(2) Zr(1) C(16) C(15) -123.5(3) no . . .
C(2) Zr(1) C(16) C(17) -9.2(3) no . . .
C(16) Zr(1) C(2) C(1) 110.5(2) no . . .
C(16) Zr(1) C(2) C(2) -68.7(3) no . . 12_555
C(2) Zr(1) C(16) C(15) -154.87(19) no . 12_555 12_555
C(2) Zr(1) C(16) C(17) -40.6(3) no . 12_555 12_555
C(16) Zr(1) C(2) C(1) -52.9(2) no 12_555 . .
C(16) Zr(1) C(2) C(2) 127.84(19) no 12_555 . 12_555
C(2) Zr(1) C(17) C(16) 172.7(3) no . . .
C(2) Zr(1) C(17) C(18) -72.1(3) no . . .
C(17) Zr(1) C(2) C(1) 105.56(19) no . . .
C(17) Zr(1) C(2) C(2) -73.7(2) no . . 12_555
C(2) Zr(1) C(17) C(16) 143.2(3) no . 12_555 12_555
C(2) Zr(1) C(17) C(18) -101.7(3) no . 12_555 12_555
C(17) Zr(1) C(2) C(1) -73.26(19) no 12_555 . .
C(17) Zr(1) C(2) C(2) 107.5(2) no 12_555 . 12_555
C(2) Zr(1) C(18) C(14) -135.8(3) no . . .
C(2) Zr(1) C(18) C(17) 108.8(3) no . . .
C(18) Zr(1) C(2) C(1) 75.23(19) no . . .
C(18) Zr(1) C(2) C(2) -104.0(2) no . . 12_555
C(2) Zr(1) C(18) C(14) -165.8(3) no . 12_555 12_555
C(2) Zr(1) C(18) C(17) 78.8(3) no . 12_555 12_555
C(18) Zr(1) C(2) C(1) -104.58(19) no 12_555 . .
C(18) Zr(1) C(2) C(2) 76.2(2) no 12_555 . 12_555
C(2) Zr(1) C(14) C(15) 131.4(2) no 12_555 . .
C(2) Zr(1) C(14) C(18) 17.5(3) no 12_555 . .
C(14) Zr(1) C(2) C(1) -113.9(2) no . 12_555 12_555
C(14) Zr(1) C(2) C(2) 66.9(3) no . 12_555 .
C(2) Zr(1) C(14) C(15) 161.47(19) no 12_555 12_555 12_555
C(2) Zr(1) C(14) C(18) 47.6(3) no 12_555 12_555 12_555
C(14) Zr(1) C(2) C(1) 51.9(2) no 12_555 12_555 12_555
C(14) Zr(1) C(2) C(2) -127.38(19) no 12_555 12_555 .
C(2) Zr(1) C(15) C(14) -76.6(3) no 12_555 . .
C(2) Zr(1) C(15) C(16) 38.4(4) no 12_555 . .
C(15) Zr(1) C(2) C(1) -74.2(3) no . 12_555 12_555
C(15) Zr(1) C(2) C(2) 106.6(3) no . 12_555 .
C(2) Zr(1) C(15) C(14) -27.4(4) no 12_555 12_555 12_555
C(2) Zr(1) C(15) C(16) 87.7(3) no 12_555 12_555 12_555
C(15) Zr(1) C(2) C(1) 67.0(3) no 12_555 12_555 12_555
C(15) Zr(1) C(2) C(2) -112.2(3) no 12_555 12_555 .
C(2) Zr(1) C(16) C(15) -154.87(19) no 12_555 . .
C(2) Zr(1) C(16) C(17) -40.6(3) no 12_555 . .
C(16) Zr(1) C(2) C(1) -52.9(2) no . 12_555 12_555
C(16) Zr(1) C(2) C(2) 127.84(19) no . 12_555 .
C(2) Zr(1) C(16) C(15) -123.5(3) no 12_555 12_555 12_555
C(2) Zr(1) C(16) C(17) -9.2(3) no 12_555 12_555 12_555
C(16) Zr(1) C(2) C(1) 110.5(2) no 12_555 12_555 12_555
C(16) Zr(1) C(2) C(2) -68.7(3) no 12_555 12_555 .
C(2) Zr(1) C(17) C(16) 143.2(3) no 12_555 . .
C(2) Zr(1) C(17) C(18) -101.7(3) no 12_555 . .
C(17) Zr(1) C(2) C(1) -73.26(19) no . 12_555 12_555
C(17) Zr(1) C(2) C(2) 107.5(2) no . 12_555 .
C(2) Zr(1) C(17) C(16) 172.7(3) no 12_555 12_555 12_555
C(2) Zr(1) C(17) C(18) -72.1(3) no 12_555 12_555 12_555
C(17) Zr(1) C(2) C(1) 105.56(19) no 12_555 12_555 12_555
C(17) Zr(1) C(2) C(2) -73.7(2) no 12_555 12_555 .
C(2) Zr(1) C(18) C(14) -165.8(3) no 12_555 . .
C(2) Zr(1) C(18) C(17) 78.8(3) no 12_555 . .
C(18) Zr(1) C(2) C(1) -104.58(19) no . 12_555 12_555
C(18) Zr(1) C(2) C(2) 76.2(2) no . 12_555 .
C(2) Zr(1) C(18) C(14) -135.8(3) no 12_555 12_555 12_555
C(2) Zr(1) C(18) C(17) 108.8(3) no 12_555 12_555 12_555
C(18) Zr(1) C(2) C(1) 75.23(19) no 12_555 12_555 12_555
C(18) Zr(1) C(2) C(2) -104.0(2) no 12_555 12_555 .
C(14) Zr(1) C(14) C(15) -32.5(3) no . 12_555 12_555
C(14) Zr(1) C(14) C(18) -146.31(19) no . 12_555 12_555
C(14) Zr(1) C(14) C(15) -32.5(3) no 12_555 . .
C(14) Zr(1) C(14) C(18) -146.31(19) no 12_555 . .
C(14) Zr(1) C(15) C(14) 0.0(3) no . . .
C(14) Zr(1) C(15) C(16) 115.1(4) no . . .
C(15) Zr(1) C(14) C(15) 0.0(2) no . . .
C(15) Zr(1) C(14) C(18) -113.9(4) no . . .
C(14) Zr(1) C(15) C(14) 153.3(2) no . 12_555 12_555
C(14) Zr(1) C(15) C(16) -91.6(2) no . 12_555 12_555
C(15) Zr(1) C(14) C(15) -49.2(3) no 12_555 . .
C(15) Zr(1) C(14) C(18) -163.1(2) no 12_555 . .
C(14) Zr(1) C(16) C(15) -36.90(19) no . . .
C(14) Zr(1) C(16) C(17) 77.4(3) no . . .
C(16) Zr(1) C(14) C(15) 37.09(19) no . . .
C(16) Zr(1) C(14) C(18) -76.8(3) no . . .
C(14) Zr(1) C(16) C(15) 91.4(3) no . 12_555 12_555
C(14) Zr(1) C(16) C(17) -154.3(2) no . 12_555 12_555
C(16) Zr(1) C(14) C(15) -81.8(3) no 12_555 . .
C(16) Zr(1) C(14) C(18) 164.3(2) no 12_555 . .
C(14) Zr(1) C(17) C(16) -78.1(3) no . . .
C(14) Zr(1) C(17) C(18) 37.0(3) no . . .
C(17) Zr(1) C(14) C(15) 77.4(3) no . . .
C(17) Zr(1) C(14) C(18) -36.5(3) no . . .
C(14) Zr(1) C(17) C(16) 31.3(4) no . 12_555 12_555
C(14) Zr(1) C(17) C(18) 146.4(3) no . 12_555 12_555
C(17) Zr(1) C(14) C(15) -98.0(3) no 12_555 . .
C(17) Zr(1) C(14) C(18) 148.2(3) no 12_555 . .
C(14) Zr(1) C(18) C(14) 0.0(2) no . . .
C(14) Zr(1) C(18) C(17) -115.5(5) no . . .
C(18) Zr(1) C(14) C(15) 113.9(4) no . . .
C(18) Zr(1) C(14) C(18) 0.0(3) no . . .
C(14) Zr(1) C(18) C(14) 58.0(4) no . 12_555 12_555
C(14) Zr(1) C(18) C(17) -57.5(5) no . 12_555 12_555
C(18) Zr(1) C(14) C(15) -65.5(4) no 12_555 . .
C(18) Zr(1) C(14) C(18) -179.3(3) no 12_555 . .
C(14) Zr(1) C(15) C(14) 153.3(2) no 12_555 . .
C(14) Zr(1) C(15) C(16) -91.6(2) no 12_555 . .
C(15) Zr(1) C(14) C(15) -49.2(3) no . 12_555 12_555
C(15) Zr(1) C(14) C(18) -163.1(2) no . 12_555 12_555
C(14) Zr(1) C(15) C(14) 0.0(3) no 12_555 12_555 12_555
C(14) Zr(1) C(15) C(16) 115.1(4) no 12_555 12_555 12_555
C(15) Zr(1) C(14) C(15) 0.0(2) no 12_555 12_555 12_555
C(15) Zr(1) C(14) C(18) -113.9(4) no 12_555 12_555 12_555
C(14) Zr(1) C(16) C(15) 91.4(3) no 12_555 . .
C(14) Zr(1) C(16) C(17) -154.3(2) no 12_555 . .
C(16) Zr(1) C(14) C(15) -81.8(3) no . 12_555 12_555
C(16) Zr(1) C(14) C(18) 164.3(2) no . 12_555 12_555
C(14) Zr(1) C(16) C(15) -36.90(19) no 12_555 12_555 12_555
C(14) Zr(1) C(16) C(17) 77.4(3) no 12_555 12_555 12_555
C(16) Zr(1) C(14) C(15) 37.09(19) no 12_555 12_555 12_555
C(16) Zr(1) C(14) C(18) -76.8(3) no 12_555 12_555 12_555
C(14) Zr(1) C(17) C(16) 31.3(4) no 12_555 . .
C(14) Zr(1) C(17) C(18) 146.4(3) no 12_555 . .
C(17) Zr(1) C(14) C(15) -98.0(3) no . 12_555 12_555
C(17) Zr(1) C(14) C(18) 148.2(3) no . 12_555 12_555
C(14) Zr(1) C(17) C(16) -78.1(3) no 12_555 12_555 12_555
C(14) Zr(1) C(17) C(18) 37.0(3) no 12_555 12_555 12_555
C(17) Zr(1) C(14) C(15) 77.4(3) no 12_555 12_555 12_555
C(17) Zr(1) C(14) C(18) -36.5(3) no 12_555 12_555 12_555
C(14) Zr(1) C(18) C(14) 58.0(4) no 12_555 . .
C(14) Zr(1) C(18) C(17) -57.5(5) no 12_555 . .
C(18) Zr(1) C(14) C(15) -65.5(4) no . 12_555 12_555
C(18) Zr(1) C(14) C(18) -179.3(3) no . 12_555 12_555
C(14) Zr(1) C(18) C(14) 0.0(2) no 12_555 12_555 12_555
C(14) Zr(1) C(18) C(17) -115.5(5) no 12_555 12_555 12_555
C(18) Zr(1) C(14) C(15) 113.9(4) no 12_555 12_555 12_555
C(18) Zr(1) C(14) C(18) 0.0(3) no 12_555 12_555 12_555
C(15) Zr(1) C(15) C(14) 128.4(3) no . 12_555 12_555
C(15) Zr(1) C(15) C(16) -116.5(2) no . 12_555 12_555
C(15) Zr(1) C(15) C(14) 128.4(3) no 12_555 . .
C(15) Zr(1) C(15) C(16) -116.5(2) no 12_555 . .
C(15) Zr(1) C(16) C(15) 0.0(2) no . . .
C(15) Zr(1) C(16) C(17) 114.3(4) no . . .
C(16) Zr(1) C(15) C(14) -115.1(4) no . . .
C(16) Zr(1) C(15) C(16) 0.0(2) no . . .
C(15) Zr(1) C(16) C(15) 59.5(2) no . 12_555 12_555
C(15) Zr(1) C(16) C(17) 173.7(2) no . 12_555 12_555
C(16) Zr(1) C(15) C(14) 99.7(2) no 12_555 . .
C(16) Zr(1) C(15) C(16) -145.2(2) no 12_555 . .
C(15) Zr(1) C(17) C(16) -37.6(2) no . . .
C(15) Zr(1) C(17) C(18) 77.5(3) no . . .
C(17) Zr(1) C(15) C(14) -77.8(3) no . . .
C(17) Zr(1) C(15) C(16) 37.3(2) no . . .
C(15) Zr(1) C(17) C(16) -7.4(3) no . 12_555 12_555
C(15) Zr(1) C(17) C(18) 107.7(3) no . 12_555 12_555
C(17) Zr(1) C(15) C(14) 103.6(3) no 12_555 . .
C(17) Zr(1) C(15) C(16) -141.3(2) no 12_555 . .
C(15) Zr(1) C(18) C(14) 37.6(2) no . . .
C(15) Zr(1) C(18) C(17) -77.9(3) no . . .
C(18) Zr(1) C(15) C(14) -37.69(19) no . . .
C(18) Zr(1) C(15) C(16) 77.4(3) no . . .
C(15) Zr(1) C(18) C(14) 21.0(3) no . 12_555 12_555
C(15) Zr(1) C(18) C(17) -94.5(3) no . 12_555 12_555
C(18) Zr(1) C(15) C(14) 142.18(19) no 12_555 . .
C(18) Zr(1) C(15) C(16) -102.7(3) no 12_555 . .
C(15) Zr(1) C(16) C(15) 59.5(2) no 12_555 . .
C(15) Zr(1) C(16) C(17) 173.7(2) no 12_555 . .
C(16) Zr(1) C(15) C(14) 99.7(2) no . 12_555 12_555
C(16) Zr(1) C(15) C(16) -145.2(2) no . 12_555 12_555
C(15) Zr(1) C(16) C(15) 0.0(2) no 12_555 12_555 12_555
C(15) Zr(1) C(16) C(17) 114.3(4) no 12_555 12_555 12_555
C(16) Zr(1) C(15) C(14) -115.1(4) no 12_555 12_555 12_555
C(16) Zr(1) C(15) C(16) 0.0(2) no 12_555 12_555 12_555
C(15) Zr(1) C(17) C(16) -7.4(3) no 12_555 . .
C(15) Zr(1) C(17) C(18) 107.7(3) no 12_555 . .
C(17) Zr(1) C(15) C(14) 103.6(3) no . 12_555 12_555
C(17) Zr(1) C(15) C(16) -141.3(2) no . 12_555 12_555
C(15) Zr(1) C(17) C(16) -37.6(2) no 12_555 12_555 12_555
C(15) Zr(1) C(17) C(18) 77.5(3) no 12_555 12_555 12_555
C(17) Zr(1) C(15) C(14) -77.8(3) no 12_555 12_555 12_555
C(17) Zr(1) C(15) C(16) 37.3(2) no 12_555 12_555 12_555
C(15) Zr(1) C(18) C(14) 21.0(3) no 12_555 . .
C(15) Zr(1) C(18) C(17) -94.5(3) no 12_555 . .
C(18) Zr(1) C(15) C(14) 142.18(19) no . 12_555 12_555
C(18) Zr(1) C(15) C(16) -102.7(3) no . 12_555 12_555
C(15) Zr(1) C(18) C(14) 37.6(2) no 12_555 12_555 12_555
C(15) Zr(1) C(18) C(17) -77.9(3) no 12_555 12_555 12_555
C(18) Zr(1) C(15) C(14) -37.69(19) no 12_555 12_555 12_555
C(18) Zr(1) C(15) C(16) 77.4(3) no 12_555 12_555 12_555
C(16) Zr(1) C(16) C(15) 39.5(3) no . 12_555 12_555
C(16) Zr(1) C(16) C(17) 153.74(18) no . 12_555 12_555
C(16) Zr(1) C(16) C(15) 39.5(3) no 12_555 . .
C(16) Zr(1) C(16) C(17) 153.74(18) no 12_555 . .
C(16) Zr(1) C(17) C(16) 0.0(2) no . . .
C(16) Zr(1) C(17) C(18) 115.1(5) no . . .
C(17) Zr(1) C(16) C(15) -114.3(4) no . . .
C(17) Zr(1) C(16) C(17) 0.0(3) no . . .
C(16) Zr(1) C(17) C(16) -41.8(4) no . 12_555 12_555
C(16) Zr(1) C(17) C(18) 73.3(4) no . 12_555 12_555
C(17) Zr(1) C(16) C(15) 62.8(4) no 12_555 . .
C(17) Zr(1) C(16) C(17) 177.1(3) no 12_555 . .
C(16) Zr(1) C(18) C(14) 78.4(3) no . . .
C(16) Zr(1) C(18) C(17) -37.0(3) no . . .
C(18) Zr(1) C(16) C(15) -77.5(3) no . . .
C(18) Zr(1) C(16) C(17) 36.7(3) no . . .
C(16) Zr(1) C(18) C(14) -19.5(4) no . 12_555 12_555
C(16) Zr(1) C(18) C(17) -135.0(3) no . 12_555 12_555
C(18) Zr(1) C(16) C(15) 101.8(3) no 12_555 . .
C(18) Zr(1) C(16) C(17) -144.0(3) no 12_555 . .
C(16) Zr(1) C(17) C(16) -41.8(4) no 12_555 . .
C(16) Zr(1) C(17) C(18) 73.3(4) no 12_555 . .
C(17) Zr(1) C(16) C(15) 62.8(4) no . 12_555 12_555
C(17) Zr(1) C(16) C(17) 177.1(3) no . 12_555 12_555
C(16) Zr(1) C(17) C(16) 0.0(2) no 12_555 12_555 12_555
C(16) Zr(1) C(17) C(18) 115.1(5) no 12_555 12_555 12_555
C(17) Zr(1) C(16) C(15) -114.3(4) no 12_555 12_555 12_555
C(17) Zr(1) C(16) C(17) 0.0(3) no 12_555 12_555 12_555
C(16) Zr(1) C(18) C(14) -19.5(4) no 12_555 . .
C(16) Zr(1) C(18) C(17) -135.0(3) no 12_555 . .
C(18) Zr(1) C(16) C(15) 101.8(3) no . 12_555 12_555
C(18) Zr(1) C(16) C(17) -144.0(3) no . 12_555 12_555
C(16) Zr(1) C(18) C(14) 78.4(3) no 12_555 12_555 12_555
C(16) Zr(1) C(18) C(17) -37.0(3) no 12_555 12_555 12_555
C(18) Zr(1) C(16) C(15) -77.5(3) no 12_555 12_555 12_555
C(18) Zr(1) C(16) C(17) 36.7(3) no 12_555 12_555 12_555
C(17) Zr(1) C(18) C(14) 115.5(6) no . . .
C(17) Zr(1) C(18) C(17) 0.0(3) no . . .
C(18) Zr(1) C(17) C(16) -115.1(6) no . . .
C(18) Zr(1) C(17) C(18) 0.0(4) no . . .
C(17) Zr(1) C(18) C(14) -55.8(6) no . 12_555 12_555
C(17) Zr(1) C(18) C(17) -171.3(3) no . 12_555 12_555
C(18) Zr(1) C(17) C(16) 63.5(6) no 12_555 . .
C(18) Zr(1) C(17) C(18) 178.6(4) no 12_555 . .
C(17) Zr(1) C(18) C(14) -55.8(6) no 12_555 . .
C(17) Zr(1) C(18) C(17) -171.3(3) no 12_555 . .
C(18) Zr(1) C(17) C(16) 63.5(6) no . 12_555 12_555
C(18) Zr(1) C(17) C(18) 178.6(4) no . 12_555 12_555
C(17) Zr(1) C(18) C(14) 115.5(6) no 12_555 12_555 12_555
C(17) Zr(1) C(18) C(17) 0.0(3) no 12_555 12_555 12_555
C(18) Zr(1) C(17) C(16) -115.1(6) no 12_555 12_555 12_555
C(18) Zr(1) C(17) C(18) 0.0(4) no 12_555 12_555 12_555
Zr(1) C(1) C(2) Zr(1) 0.0 no . . .
Zr(1) C(1) C(2) C(2) 1.3(7) no . . 12_555
Zr(1) C(1) C(3) C(4) 178.7(5) no . . .
Zr(1) C(1) C(3) C(8) -1.0(9) no . . .
C(2) C(1) C(3) C(4) -1.0(9) no . . .
C(2) C(1) C(3) C(8) 179.2(5) no . . .
C(3) C(1) C(2) Zr(1) 179.9(6) no . . .
C(3) C(1) C(2) C(2) -178.8(6) no . . 12_555
Zr(1) C(2) C(2) Zr(1) 0.0 no . 12_555 .
Zr(1) C(2) C(2) C(1) -1.3(7) no . 12_555 12_555
C(1) C(2) C(2) Zr(1) -1.3(7) no . 12_555 .
C(1) C(2) C(2) C(1) -2.7(13) no . 12_555 12_555
C(1) C(3) C(4) C(5) 126.2(5) no . . .
C(1) C(3) C(4) C(6) 4.2(7) no . . .
C(1) C(3) C(4) C(7) -115.5(5) no . . .
C(1) C(3) C(8) C(9) 82.4(6) no . . .
C(1) C(3) C(8) C(13) -95.4(5) no . . .
C(4) C(3) C(8) C(9) -97.3(5) no . . .
C(4) C(3) C(8) C(13) 84.9(5) no . . .
C(8) C(3) C(4) C(5) -54.1(5) no . . .
C(8) C(3) C(4) C(6) -176.1(4) no . . .
C(8) C(3) C(4) C(7) 64.2(5) no . . .
C(3) C(8) C(9) C(10) -177.6(4) no . . .
C(3) C(8) C(13) C(12) 178.7(4) no . . .
C(9) C(8) C(13) C(12) 0.8(7) no . . .
C(13) C(8) C(9) C(10) 0.3(7) no . . .
C(8) C(9) C(10) C(11) -1.1(7) no . . .
C(9) C(10) C(11) C(12) 0.7(7) no . . .
C(10) C(11) C(12) C(13) 0.5(7) no . . .
C(11) C(12) C(13) C(8) -1.2(7) no . . .
Zr(1) C(14) C(15) Zr(1) 0.0 no . . .
Zr(1) C(14) C(15) C(16) -65.6(3) no . . .
Zr(1) C(14) C(18) Zr(1) 0.0 no . . .
Zr(1) C(14) C(18) C(17) 65.7(3) no . . .
C(15) C(14) C(18) Zr(1) -67.5(4) no . . .
C(15) C(14) C(18) C(17) -1.8(6) no . . .
C(18) C(14) C(15) Zr(1) 67.8(4) no . . .
C(18) C(14) C(15) C(16) 2.2(6) no . . .
Zr(1) C(15) C(16) Zr(1) 0.0 no . . .
Zr(1) C(15) C(16) C(17) -67.6(3) no . . .
C(14) C(15) C(16) Zr(1) 65.8(4) no . . .
C(14) C(15) C(16) C(17) -1.8(6) no . . .
Zr(1) C(16) C(17) Zr(1) 0.0 no . . .
Zr(1) C(16) C(17) C(18) -66.6(3) no . . .
C(15) C(16) C(17) Zr(1) 67.4(4) no . . .
C(15) C(16) C(17) C(18) 0.7(6) no . . .
Zr(1) C(17) C(18) Zr(1) 0.000(11) no . . .
Zr(1) C(17) C(18) C(14) -65.2(3) no . . .
C(16) C(17) C(18) Zr(1) 65.8(4) no . . .
C(16) C(17) C(18) C(14) 0.7(6) no . . .
